data_2240158
loop_
_publ_author_name
'Estrada-Soto, Samuel'
'S\'anchez-Recillas, Amanda'
'Navarrete-V\'azquez, Gabriel'
'Tlahuext, Hugo'

_publ_section_title
;
 Crystal structure of 4-methyl-7-propoxy-2<i>H</i>-chromen-2-one
;
_journal_issue 11
_journal_name_full 'Acta Crystallographica Section E'
_journal_page_first 451
_journal_page_last 453
_journal_paper_doi 10.1107/S1600536814023678
_journal_volume 70
_journal_year 2014
_chemical_formula_iupac 'C13 H14 O3'
_chemical_formula_moiety 'C13 H14 O3'
_chemical_formula_sum 'C13 H14 O3'
_chemical_formula_weight 218.24
_chemical_name_systematic
;
4-Methyl-7-propoxy-2<i>H</i>-chromen-2-one
;
_space_group_IT_number 2
_symmetry_cell_setting triclinic
_symmetry_space_group_name_Hall '-P 1'
_symmetry_space_group_name_H-M 'P -1'
_atom_sites_solution_hydrogens geom
_atom_sites_solution_primary direct
_atom_sites_solution_secondary difmap
_audit_creation_method SHELXL-97
_cell_angle_alpha 69.014(2)
_cell_angle_beta 76.086(2)
_cell_angle_gamma 84.124(2)
_cell_formula_units_Z 4
_cell_length_a 7.2418(9)
_cell_length_b 11.5459(14)
_cell_length_c 14.5301(17)
_cell_measurement_reflns_used 7718
_cell_measurement_temperature 100(2)
_cell_measurement_theta_max 28.21
_cell_measurement_theta_min 2.82
_cell_volume 1100.9(2)
_computing_cell_refinement
;
SAINT-Plus (Bruker, 2001)
;
_computing_data_collection
;
SMART (Bruker, 2000)
;
_computing_data_reduction
;
SAINT-Plus (Bruker, 2001)
;
_computing_molecular_graphics
;
DIAMOND (Brandenburg, 1997)
;
_computing_publication_material
;
SHELXTL-NT (Sheldrick, 2008) and  publCIF (Westrip, 2010)
;
_computing_structure_refinement
;
SHELXTL-NT (Sheldrick, 2008)
;
_computing_structure_solution
;
SHELXTL-NT (Sheldrick, 2008)
;
_diffrn_ambient_temperature 100(2)
_diffrn_detector_area_resol_mean 8.3
_diffrn_measured_fraction_theta_full 0.996
_diffrn_measured_fraction_theta_max 0.996
_diffrn_measurement_device_type 'Bruker SMART APEX CCD area-detector'
_diffrn_measurement_method '\f and \w scans'
_diffrn_radiation_monochromator graphite
_diffrn_radiation_source 'fine-focus sealed tube'
_diffrn_radiation_type MoK\a
_diffrn_radiation_wavelength 0.71073
_diffrn_reflns_av_R_equivalents 0.0304
_diffrn_reflns_av_sigmaI/netI 0.0329
_diffrn_reflns_limit_h_max 8
_diffrn_reflns_limit_h_min -8
_diffrn_reflns_limit_k_max 13
_diffrn_reflns_limit_k_min -13
_diffrn_reflns_limit_l_max 17
_diffrn_reflns_limit_l_min -17
_diffrn_reflns_number 9469
_diffrn_reflns_theta_full 25.00
_diffrn_reflns_theta_max 25.00
_diffrn_reflns_theta_min 1.54
_diffrn_standards_number 0
_exptl_absorpt_coefficient_mu 0.093
_exptl_absorpt_correction_T_max 0.9807
_exptl_absorpt_correction_T_min 0.9771
_exptl_absorpt_correction_type multi-scan
_exptl_absorpt_process_details
;
(SADABS; Sheldrick, 2003)
;
_exptl_crystal_colour colourless
_exptl_crystal_density_diffrn 1.317
_exptl_crystal_density_method 'not measured'
_exptl_crystal_description block
_exptl_crystal_F_000 464
_exptl_crystal_size_max 0.25
_exptl_crystal_size_mid 0.25
_exptl_crystal_size_min 0.21
_refine_diff_density_max 0.222
_refine_diff_density_min -0.247
_refine_ls_extinction_method none
_refine_ls_goodness_of_fit_ref 1.124
_refine_ls_hydrogen_treatment constr
_refine_ls_matrix_type full
_refine_ls_number_parameters 293
_refine_ls_number_reflns 3872
_refine_ls_number_restraints 0
_refine_ls_restrained_S_all 1.124
_refine_ls_R_factor_all 0.0534
_refine_ls_R_factor_gt 0.0472
_refine_ls_shift/su_max 0.001
_refine_ls_shift/su_mean 0.000
_refine_ls_structure_factor_coef Fsqd
_refine_ls_weighting_details 'calc w=1/[\s^2^(Fo^2^)+(0.0454P)^2^+0.5831P] where P=(Fo^2^+2Fc^2^)/3'
_refine_ls_weighting_scheme calc
_refine_ls_wR_factor_gt 0.1158
_refine_ls_wR_factor_ref 0.1222
_reflns_number_gt 3420
_reflns_number_total 3872
_reflns_threshold_expression I>2\s(I)
_cod_data_source_file tk5346sup1.cf
_cod_data_source_block I
_cod_database_code 2240158
_cod_database_fobs_code 2240158

loop_
_symmetry_equiv_pos_as_xyz
'x, y, z'
'-x, -y, -z'

loop_
_atom_site_type_symbol
_atom_site_label
_atom_site_fract_x
_atom_site_fract_y
_atom_site_fract_z
_atom_site_U_iso_or_equiv
_atom_site_adp_type
_atom_site_calc_flag
_atom_site_refinement_flags
_atom_site_occupancy
_atom_site_symmetry_multiplicity
C C1 0.2312(2) 1.02587(16) 0.34492(13) 0.0272(4) Uani d . 1 1
C C2 0.0602(2) 0.95556(16) 0.37805(13) 0.0274(4) Uani d . 1 1
H H2 -0.0354 0.9666 0.4320 0.033 Uiso calc R 1 1
C C3 0.0295(2) 0.87428(16) 0.33576(13) 0.0269(4) Uani d . 1 1
C C4 0.1609(3) 0.77466(16) 0.20345(13) 0.0269(4) Uani d . 1 1
H H4 0.0473 0.7297 0.2212 0.032 Uiso calc R 1 1
C C5 0.3071(2) 0.75950(16) 0.12847(13) 0.0265(4) Uani d . 1 1
H H5 0.2937 0.7048 0.0948 0.032 Uiso calc R 1 1
C C6 0.4758(2) 0.82451(15) 0.10153(12) 0.0253(4) Uani d . 1 1
C C7 0.4952(2) 0.90553(15) 0.14979(12) 0.0248(4) Uani d . 1 1
H H7 0.6091 0.9504 0.1317 0.030 Uiso calc R 1 1
C C8 0.3444(2) 0.91946(15) 0.22501(12) 0.0235(4) Uani d . 1 1
C C9 0.1753(2) 0.85505(15) 0.25466(12) 0.0240(4) Uani d . 1 1
C C10 0.7927(2) 0.86097(16) -0.00035(13) 0.0281(4) Uani d . 1 1
H H10A 0.8528 0.8348 0.0586 0.034 Uiso calc R 1 1
H H10B 0.7742 0.9522 -0.0230 0.034 Uiso calc R 1 1
C C11 0.9176(3) 0.82336(17) -0.08476(13) 0.0295(4) Uani d . 1 1
H H11A 0.8568 0.8502 -0.1434 0.035 Uiso calc R 1 1
H H11B 0.9329 0.7319 -0.0620 0.035 Uiso calc R 1 1
C C12 1.1119(3) 0.88242(19) -0.11598(14) 0.0347(4) Uani d . 1 1
H H12A 1.0966 0.9729 -0.1394 0.052 Uiso calc R 1 1
H H12B 1.1919 0.8573 -0.1707 0.052 Uiso calc R 1 1
H H12C 1.1724 0.8550 -0.0580 0.052 Uiso calc R 1 1
C C13 -0.1524(3) 0.80431(18) 0.37212(14) 0.0346(4) Uani d . 1 1
H H13A -0.2305 0.8233 0.4303 0.052 Uiso calc R 1 1
H H13B -0.1237 0.7151 0.3921 0.052 Uiso calc R 1 1
H H13C -0.2219 0.8288 0.3177 0.052 Uiso calc R 1 1
C C14 0.8545(2) 0.54134(16) 0.14392(12) 0.0250(4) Uani d . 1 1
C C15 0.7477(2) 0.46641(15) 0.11512(12) 0.0253(4) Uani d . 1 1
H H15 0.8064 0.4400 0.0599 0.030 Uiso calc R 1 1
C C16 0.5668(2) 0.43214(15) 0.16371(12) 0.0252(4) Uani d . 1 1
C C17 0.2919(2) 0.44277(16) 0.30600(13) 0.0255(4) Uani d . 1 1
H H17 0.2194 0.3891 0.2924 0.031 Uiso calc R 1 1
C C18 0.2136(2) 0.48829(15) 0.38246(13) 0.0254(4) Uani d . 1 1
H H18 0.0881 0.4665 0.4208 0.030 Uiso calc R 1 1
C C19 0.3192(2) 0.56707(15) 0.40370(12) 0.0232(4) Uani d . 1 1
C C20 0.5028(2) 0.59811(15) 0.34929(12) 0.0230(4) Uani d . 1 1
H H20 0.5755 0.6507 0.3639 0.028 Uiso calc R 1 1
C C21 0.5781(2) 0.55004(15) 0.27239(12) 0.0224(4) Uani d . 1 1
C C22 0.4766(2) 0.47361(14) 0.24749(12) 0.0223(4) Uani d . 1 1
C C23 0.3305(2) 0.69312(16) 0.50284(13) 0.0250(4) Uani d . 1 1
H H23A 0.3647 0.7685 0.4426 0.030 Uiso calc R 1 1
H H23B 0.4491 0.6526 0.5226 0.030 Uiso calc R 1 1
C C24 0.2037(3) 0.72763(16) 0.58868(13) 0.0280(4) Uani d . 1 1
H H24A 0.1709 0.6519 0.6489 0.034 Uiso calc R 1 1
H H24B 0.0841 0.7664 0.5690 0.034 Uiso calc R 1 1
C C25 0.3047(3) 0.81783(18) 0.61425(14) 0.0357(4) Uani d . 1 1
H H25A 0.4244 0.7799 0.6322 0.054 Uiso calc R 1 1
H H25B 0.2232 0.8373 0.6714 0.054 Uiso calc R 1 1
H H25C 0.3315 0.8943 0.5555 0.054 Uiso calc R 1 1
C C26 0.4575(3) 0.35469(17) 0.13210(14) 0.0324(4) Uani d . 1 1
H H26A 0.5353 0.3388 0.0725 0.049 Uiso calc R 1 1
H H26B 0.3402 0.3991 0.1158 0.049 Uiso calc R 1 1
H H26C 0.4255 0.2757 0.1874 0.049 Uiso calc R 1 1
O O1 0.37241(17) 1.00201(11) 0.26973(9) 0.0264(3) Uani d . 1 1
O O2 0.26525(19) 1.10374(12) 0.37645(10) 0.0359(3) Uani d . 1 1
O O3 0.61273(17) 0.80147(11) 0.02699(9) 0.0291(3) Uani d . 1 1
O O4 0.76161(16) 0.58432(11) 0.22148(8) 0.0243(3) Uani d . 1 1
O O5 1.01862(17) 0.57246(12) 0.10667(9) 0.0315(3) Uani d . 1 1
O O6 0.22868(16) 0.60943(11) 0.48005(9) 0.0266(3) Uani d . 1 1

loop_
_atom_site_aniso_label
_atom_site_aniso_U_11
_atom_site_aniso_U_22
_atom_site_aniso_U_33
_atom_site_aniso_U_12
_atom_site_aniso_U_13
_atom_site_aniso_U_23
C1 0.0281(9) 0.0300(9) 0.0229(8) 0.0023(7) -0.0038(7) -0.0103(7)
C2 0.0273(9) 0.0319(9) 0.0217(8) 0.0009(7) -0.0034(7) -0.0093(7)
C3 0.0267(9) 0.0288(9) 0.0214(8) 0.0006(7) -0.0061(7) -0.0039(7)
C4 0.0294(9) 0.0264(9) 0.0245(9) -0.0029(7) -0.0089(7) -0.0058(7)
C5 0.0315(9) 0.0253(8) 0.0250(9) -0.0007(7) -0.0107(7) -0.0086(7)
C6 0.0286(9) 0.0270(9) 0.0192(8) 0.0025(7) -0.0052(7) -0.0074(7)
C7 0.0263(9) 0.0271(9) 0.0211(8) -0.0010(7) -0.0046(7) -0.0088(7)
C8 0.0286(9) 0.0234(8) 0.0203(8) 0.0007(7) -0.0083(7) -0.0080(7)
C9 0.0252(8) 0.0248(8) 0.0209(8) -0.0009(7) -0.0070(7) -0.0052(7)
C10 0.0288(9) 0.0300(9) 0.0256(9) 0.0003(7) -0.0048(7) -0.0108(7)
C11 0.0329(10) 0.0323(9) 0.0222(9) 0.0026(7) -0.0047(7) -0.0100(7)
C12 0.0331(10) 0.0464(11) 0.0256(9) 0.0030(8) -0.0063(8) -0.0147(8)
C13 0.0295(10) 0.0400(11) 0.0313(10) -0.0058(8) -0.0032(8) -0.0095(8)
C14 0.0265(9) 0.0283(9) 0.0181(8) 0.0021(7) -0.0005(7) -0.0089(7)
C15 0.0284(9) 0.0276(9) 0.0201(8) 0.0010(7) -0.0023(7) -0.0106(7)
C16 0.0285(9) 0.0250(8) 0.0210(8) 0.0001(7) -0.0038(7) -0.0079(7)
C17 0.0252(9) 0.0266(8) 0.0251(9) -0.0019(7) -0.0040(7) -0.0101(7)
C18 0.0232(8) 0.0270(9) 0.0236(8) -0.0028(7) 0.0002(7) -0.0088(7)
C19 0.0242(8) 0.0253(8) 0.0180(8) 0.0017(6) -0.0002(6) -0.0086(6)
C20 0.0241(8) 0.0239(8) 0.0206(8) -0.0009(7) -0.0022(7) -0.0087(7)
C21 0.0197(8) 0.0237(8) 0.0193(8) 0.0001(6) -0.0006(6) -0.0047(6)
C22 0.0234(8) 0.0224(8) 0.0201(8) 0.0002(6) -0.0029(7) -0.0076(7)
C23 0.0251(8) 0.0279(9) 0.0229(8) -0.0001(7) -0.0038(7) -0.0108(7)
C24 0.0298(9) 0.0329(9) 0.0212(8) 0.0052(7) -0.0038(7) -0.0120(7)
C25 0.0441(11) 0.0377(10) 0.0306(10) 0.0074(9) -0.0113(8) -0.0182(8)
C26 0.0341(10) 0.0368(10) 0.0293(10) -0.0038(8) -0.0030(8) -0.0169(8)
O1 0.0283(6) 0.0305(6) 0.0229(6) -0.0031(5) -0.0023(5) -0.0136(5)
O2 0.0382(7) 0.0401(7) 0.0359(7) -0.0036(6) -0.0031(6) -0.0232(6)
O3 0.0304(7) 0.0333(7) 0.0250(6) -0.0018(5) -0.0018(5) -0.0142(5)
O4 0.0210(6) 0.0302(6) 0.0208(6) -0.0024(5) 0.0024(5) -0.0118(5)
O5 0.0252(7) 0.0418(7) 0.0267(7) -0.0050(5) 0.0036(5) -0.0158(6)
O6 0.0242(6) 0.0336(7) 0.0238(6) -0.0030(5) 0.0018(5) -0.0158(5)

loop_
_atom_type_symbol
_atom_type_description
_atom_type_scat_dispersion_real
_atom_type_scat_dispersion_imag
_atom_type_scat_source
C C 0.0033 0.0016 'International Tables Vol C Tables 4.2.6.8 and 6.1.1.4'
H H 0.0000 0.0000 'International Tables Vol C Tables 4.2.6.8 and 6.1.1.4'
O O 0.0106 0.0060 'International Tables Vol C Tables 4.2.6.8 and 6.1.1.4'

loop_
_geom_angle_atom_site_label_1
_geom_angle_atom_site_label_2
_geom_angle_atom_site_label_3
_geom_angle
O2 C1 O1 116.67(16)
O2 C1 C2 126.41(16)
O1 C1 C2 116.92(15)
C3 C2 C1 122.82(16)
C3 C2 H2 118.6
C1 C2 H2 118.6
C2 C3 C9 119.15(16)
C2 C3 C13 120.81(16)
C9 C3 C13 120.03(16)
C5 C4 C9 121.63(16)
C5 C4 H4 119.2
C9 C4 H4 119.2
C4 C5 C6 119.99(16)
C4 C5 H5 120.0
C6 C5 H5 120.0
O3 C6 C7 124.58(16)
O3 C6 C5 115.22(15)
C7 C6 C5 120.20(16)
C8 C7 C6 118.48(16)
C8 C7 H7 120.8
C6 C7 H7 120.8
O1 C8 C7 115.64(15)
O1 C8 C9 121.49(15)
C7 C8 C9 122.87(16)
C8 C9 C4 116.82(16)
C8 C9 C3 118.18(15)
C4 C9 C3 125.00(16)
O3 C10 C11 107.78(14)
O3 C10 H10A 110.2
C11 C10 H10A 110.2
O3 C10 H10B 110.2
C11 C10 H10B 110.2
H10A C10 H10B 108.5
C10 C11 C12 110.13(15)
C10 C11 H11A 109.6
C12 C11 H11A 109.6
C10 C11 H11B 109.6
C12 C11 H11B 109.6
H11A C11 H11B 108.1
C11 C12 H12A 109.5
C11 C12 H12B 109.5
H12A C12 H12B 109.5
C11 C12 H12C 109.5
H12A C12 H12C 109.5
H12B C12 H12C 109.5
C3 C13 H13A 109.5
C3 C13 H13B 109.5
H13A C13 H13B 109.5
C3 C13 H13C 109.5
H13A C13 H13C 109.5
H13B C13 H13C 109.5
O5 C14 O4 115.87(15)
O5 C14 C15 126.62(15)
O4 C14 C15 117.51(14)
C16 C15 C14 122.54(15)
C16 C15 H15 118.7
C14 C15 H15 118.7
C15 C16 C22 118.65(16)
C15 C16 C26 121.73(15)
C22 C16 C26 119.61(15)
C18 C17 C22 121.56(16)
C18 C17 H17 119.2
C22 C17 H17 119.2
C17 C18 C19 119.83(15)
C17 C18 H18 120.1
C19 C18 H18 120.1
O6 C19 C20 123.65(15)
O6 C19 C18 115.75(14)
C20 C19 C18 120.60(15)
C19 C20 C21 118.08(16)
C19 C20 H20 121.0
C21 C20 H20 121.0
O4 C21 C22 121.81(14)
O4 C21 C20 115.06(15)
C22 C21 C20 123.13(15)
C21 C22 C17 116.77(15)
C21 C22 C16 118.50(15)
C17 C22 C16 124.73(15)
O6 C23 C24 108.36(13)
O6 C23 H23A 110.0
C24 C23 H23A 110.0
O6 C23 H23B 110.0
C24 C23 H23B 110.0
H23A C23 H23B 108.4
C23 C24 C25 110.15(15)
C23 C24 H24A 109.6
C25 C24 H24A 109.6
C23 C24 H24B 109.6
C25 C24 H24B 109.6
H24A C24 H24B 108.1
C24 C25 H25A 109.5
C24 C25 H25B 109.5
H25A C25 H25B 109.5
C24 C25 H25C 109.5
H25A C25 H25C 109.5
H25B C25 H25C 109.5
C16 C26 H26A 109.5
C16 C26 H26B 109.5
H26A C26 H26B 109.5
C16 C26 H26C 109.5
H26A C26 H26C 109.5
H26B C26 H26C 109.5
C8 O1 C1 121.32(13)
C6 O3 C10 117.68(13)
C21 O4 C14 120.86(13)
C19 O6 C23 117.62(13)

loop_
_geom_bond_atom_site_label_1
_geom_bond_atom_site_label_2
_geom_bond_distance
C1 O2 1.214(2)
C1 O1 1.391(2)
C1 C2 1.437(2)
C2 C3 1.353(3)
C2 H2 0.9500
C3 C9 1.447(2)
C3 C13 1.498(2)
C4 C5 1.372(2)
C4 C9 1.406(2)
C4 H4 0.9500
C5 C6 1.399(2)
C5 H5 0.9500
C6 O3 1.365(2)
C6 C7 1.390(2)
C7 C8 1.389(2)
C7 H7 0.9500
C8 O1 1.385(2)
C8 C9 1.394(2)
C10 O3 1.438(2)
C10 C11 1.510(2)
C10 H10A 0.9900
C10 H10B 0.9900
C11 C12 1.523(3)
C11 H11A 0.9900
C11 H11B 0.9900
C12 H12A 0.9800
C12 H12B 0.9800
C12 H12C 0.9800
C13 H13A 0.9800
C13 H13B 0.9800
C13 H13C 0.9800
C14 O5 1.214(2)
C14 O4 1.3916(19)
C14 C15 1.440(2)
C15 C16 1.353(2)
C15 H15 0.9500
C16 C22 1.452(2)
C16 C26 1.501(2)
C17 C18 1.373(2)
C17 C22 1.405(2)
C17 H17 0.9500
C18 C19 1.402(2)
C18 H18 0.9500
C19 O6 1.3685(19)
C19 C20 1.382(2)
C20 C21 1.394(2)
C20 H20 0.9500
C21 O4 1.3769(19)
C21 C22 1.392(2)
C23 O6 1.442(2)
C23 C24 1.513(2)
C23 H23A 0.9900
C23 H23B 0.9900
C24 C25 1.524(3)
C24 H24A 0.9900
C24 H24B 0.9900
C25 H25A 0.9800
C25 H25B 0.9800
C25 H25C 0.9800
C26 H26A 0.9800
C26 H26B 0.9800
C26 H26C 0.9800

loop_
_geom_hbond_atom_site_label_D
_geom_hbond_atom_site_label_H
_geom_hbond_atom_site_label_A
_geom_hbond_site_symmetry_A
_geom_hbond_distance_DH
_geom_hbond_distance_HA
_geom_hbond_distance_DA
_geom_hbond_angle_DHA
C5 H5 O5 1_455 0.95 2.57 3.296(2) 133
C15 H15 O5 2_765 0.95 2.49 3.422(2) 165
C18 H18 O6 2_566 0.95 2.45 3.402(2) 175
C11 H11A Cg2 2_675 0.99 2.76 3.6087(4) 140
C24 H24A Cg4 2_666 0.99 2.81 3.613(2) 139
C23 H23B Cg3 2_666 0.99 2.75 3.614(2) 145

loop_
_geom_torsion_atom_site_label_1
_geom_torsion_atom_site_label_2
_geom_torsion_atom_site_label_3
_geom_torsion_atom_site_label_4
_geom_torsion
O2 C1 C2 C3 176.86(18)
O1 C1 C2 C3 -3.6(3)
C1 C2 C3 C9 1.0(3)
C1 C2 C3 C13 -179.20(16)
C9 C4 C5 C6 0.2(3)
C4 C5 C6 O3 179.21(15)
C4 C5 C6 C7 -0.7(3)
O3 C6 C7 C8 -179.56(14)
C5 C6 C7 C8 0.3(2)
C6 C7 C8 O1 -179.66(14)
C6 C7 C8 C9 0.5(3)
O1 C8 C9 C4 179.26(14)
C7 C8 C9 C4 -0.9(2)
O1 C8 C9 C3 -1.4(2)
C7 C8 C9 C3 178.37(15)
C5 C4 C9 C8 0.5(2)
C5 C4 C9 C3 -178.70(16)
C2 C3 C9 C8 1.5(2)
C13 C3 C9 C8 -178.27(16)
C2 C3 C9 C4 -179.23(16)
C13 C3 C9 C4 1.0(3)
O3 C10 C11 C12 -179.21(14)
O5 C14 C15 C16 177.33(17)
O4 C14 C15 C16 -3.4(2)
C14 C15 C16 C22 0.6(3)
C14 C15 C16 C26 179.60(16)
C22 C17 C18 C19 -0.3(3)
C17 C18 C19 O6 179.01(14)
C17 C18 C19 C20 -0.9(3)
O6 C19 C20 C21 -179.18(14)
C18 C19 C20 C21 0.7(2)
C19 C20 C21 O4 -179.80(14)
C19 C20 C21 C22 0.6(3)
O4 C21 C22 C17 178.73(14)
C20 C21 C22 C17 -1.7(2)
O4 C21 C22 C16 -1.6(2)
C20 C21 C22 C16 177.96(15)
C18 C17 C22 C21 1.5(2)
C18 C17 C22 C16 -178.13(16)
C15 C16 C22 C21 1.9(2)
C26 C16 C22 C21 -177.11(15)
C15 C16 C22 C17 -178.45(16)
C26 C16 C22 C17 2.6(3)
O6 C23 C24 C25 -179.12(14)
C7 C8 O1 C1 178.93(14)
C9 C8 O1 C1 -1.2(2)
O2 C1 O1 C8 -176.75(15)
C2 C1 O1 C8 3.6(2)
C7 C6 O3 C10 2.9(2)
C5 C6 O3 C10 -176.98(14)
C11 C10 O3 C6 -178.95(13)
C22 C21 O4 C14 -1.3(2)
C20 C21 O4 C14 179.11(14)
O5 C14 O4 C21 -176.94(14)
C15 C14 O4 C21 3.7(2)
C20 C19 O6 C23 1.4(2)
C18 C19 O6 C23 -178.55(14)
C24 C23 O6 C19 179.83(13)
